data_4021076
loop_
_publ_author_name
'Charles Didier'
'Douglas J. Critcher'
'Nigel D. Walshe'
'Yasuhiro Kojima'
'Yuji Yamauchi'
'Anthony G. M. Barrett'

_publ_section_title
;
 Full Stereochemical Assignment and Synthesis of the Potent
 Anthelmintic Pyrrolobenzoxazine Natural Product CJ-12662
;
_journal_name_full 'Journal of Organic Chemistry'
_journal_page_first 7875
_journal_page_last 7879
_journal_paper_doi 10.1021/jo048711t
_journal_volume 69
_journal_year 2004
_chemical_formula_sum 'C17 H19 Cl N2 O5'
_chemical_formula_weight 366.79
_space_group_IT_number 4
_symmetry_cell_setting monoclinic
_symmetry_space_group_name_Hall 'P 2yb'
_symmetry_space_group_name_H-M 'P 1 21 1'
_cell_angle_alpha 90.00
_cell_angle_beta 112.09(2)
_cell_angle_gamma 90.00
_cell_formula_units_Z 2
_cell_length_a 8.904(4)
_cell_length_b 11.174(6)
_cell_length_c 9.580(5)
_cell_measurement_temperature 293(2)
_cell_volume 883.0(7)
_diffrn_ambient_temperature 293(2)
_exptl_crystal_density_diffrn 1.380
_cod_depositor_comments
;
The following automatic conversions were performed:
'_symmetry_cell_setting' value 'Monoclinic' changed to 'monoclinic'
according to '/home/saulius/struct/CIF-dictionaries/cif_core.dic'
dictionary named 'cif_core.dic' version 2.4.1 from 2010-06-29.

Automatic conversion script
Id: cif_fix_enum 1527 2010-12-29 10:47:43Z saulius 
;
_cod_original_sg_symbol_H-M 'P 21'
_cod_database_code 4021076

loop_
_symmetry_equiv_pos_as_xyz
'x, y, z'
'-x, y+1/2, -z'

loop_
_atom_site_label
_atom_site_type_symbol
_atom_site_fract_x
_atom_site_fract_y
_atom_site_fract_z
_atom_site_U_iso_or_equiv
_atom_site_adp_type
_atom_site_occupancy
_atom_site_symmetry_multiplicity
_atom_site_calc_flag
_atom_site_refinement_flags
_atom_site_disorder_assembly
_atom_site_disorder_group
N1 N 0.5057(5) 0.8257(4) 0.7397(5) 0.0716(10) Uani 1 1 d . . .
O2 O 0.4081(4) 0.7278(3) 0.6560(4) 0.0727(9) Uani 1 1 d . . .
C3 C 0.4588(5) 0.6172(4) 0.7348(5) 0.0626(10) Uani 1 1 d . . .
H3A H 0.4584 0.6200 0.8369 0.075 Uiso 1 1 calc R . .
N4 N 0.3604(5) 0.5194(4) 0.6461(4) 0.0655(9) Uani 1 1 d . . .
C5 C 0.4688(6) 0.4453(4) 0.5938(6) 0.0701(12) Uani 1 1 d . . .
H5A H 0.4161 0.3914 0.5087 0.084 Uiso 1 1 calc R . .
C6 C 0.5792(6) 0.5394(5) 0.5729(5) 0.0733(11) Uani 1 1 d . . .
H6A H 0.5229 0.5972 0.4953 0.088 Uiso 1 1 calc R . .
H6B H 0.6713 0.5062 0.5556 0.088 Uiso 1 1 calc R . .
C7 C 0.6238(6) 0.5889(4) 0.7345(5) 0.0618(10) Uani 1 1 d . . .
C8 C 0.7411(6) 0.6882(4) 0.7881(5) 0.0637(10) Uani 1 1 d . . .
C9 C 0.9064(6) 0.6700(5) 0.8349(5) 0.0712(11) Uani 1 1 d . . .
H9A H 0.9467 0.5933 0.8341 0.085 Uiso 1 1 calc R . .
C10 C 1.0121(7) 0.7659(6) 0.8829(6) 0.0845(14) Uani 1 1 d . . .
H10A H 1.1234 0.7535 0.9174 0.101 Uiso 1 1 calc R . .
C11 C 0.9515(6) 0.8797(6) 0.8793(6) 0.0804(14) Uani 1 1 d . . .
H11A H 1.0223 0.9443 0.9104 0.096 Uiso 1 1 calc R . .
C12 C 0.7856(7) 0.8989(4) 0.8296(5) 0.0737(13) Uani 1 1 d . . .
C13 C 0.6769(6) 0.8029(4) 0.7872(5) 0.0638(10) Uani 1 1 d . . .
C14 C 0.4463(7) 0.8643(6) 0.8547(7) 0.0901(15) Uani 1 1 d . . .
H14A H 0.3313 0.8768 0.8097 0.135 Uiso 1 1 calc R . .
H14B H 0.4987 0.9378 0.8989 0.135 Uiso 1 1 calc R . .
H14C H 0.4698 0.8040 0.9313 0.135 Uiso 1 1 calc R . .
C15 C 0.2437(6) 0.4669(5) 0.6886(5) 0.0668(10) Uani 1 1 d . . .
O15 O 0.1915(4) 0.5129(4) 0.7756(5) 0.0866(11) Uani 1 1 d . . .
O16 O 0.1994(4) 0.3627(3) 0.6186(4) 0.0765(9) Uani 1 1 d . . .
C17 C 0.0917(6) 0.2780(5) 0.6554(5) 0.0729(12) Uani 1 1 d . . .
C18 C -0.0701(7) 0.3319(9) 0.6267(12) 0.138(3) Uani 1 1 d . . .
H18A H -0.0585 0.3975 0.6947 0.207 Uiso 1 1 calc R . .
H18B H -0.1404 0.2725 0.6421 0.207 Uiso 1 1 calc R . .
H18C H -0.1159 0.3603 0.5247 0.207 Uiso 1 1 calc R . .
C19 C 0.0759(10) 0.1752(7) 0.5496(9) 0.116(3) Uani 1 1 d . . .
H19A H 0.0217 0.2019 0.4476 0.173 Uiso 1 1 calc R . .
H19B H 0.0142 0.1122 0.5706 0.173 Uiso 1 1 calc R . .
H19C H 0.1818 0.1459 0.5628 0.173 Uiso 1 1 calc R . .
C20 C 0.1753(12) 0.2378(8) 0.8162(8) 0.128(3) Uani 1 1 d . . .
H20A H 0.1840 0.3041 0.8826 0.192 Uiso 1 1 calc R . .
H20B H 0.2817 0.2087 0.8311 0.192 Uiso 1 1 calc R . .
H20C H 0.1135 0.1750 0.8375 0.192 Uiso 1 1 calc R . .
C21 C 0.5825(7) 0.3882(4) 0.7405(7) 0.0763(13) Uani 1 1 d . . .
O21 O 0.5934(5) 0.2876(4) 0.7867(6) 0.1013(13) Uani 1 1 d . . .
O22 O 0.6785(4) 0.4790(3) 0.8249(4) 0.0707(8) Uani 1 1 d . . .
Cl23 Cl 0.7175(2) 1.04506(12) 0.81733(17) 0.0952(5) Uani 1 1 d . . .

loop_
_atom_site_aniso_label
_atom_site_aniso_U_11
_atom_site_aniso_U_22
_atom_site_aniso_U_33
_atom_site_aniso_U_23
_atom_site_aniso_U_13
_atom_site_aniso_U_12
N1 0.073(2) 0.063(2) 0.069(2) -0.0012(17) 0.0159(17) 0.0071(19)
O2 0.0718(18) 0.0642(18) 0.0665(16) 0.0034(14) 0.0083(14) 0.0042(15)
C3 0.065(2) 0.057(2) 0.062(2) -0.0014(19) 0.0204(19) 0.0050(19)
N4 0.071(2) 0.062(2) 0.0632(18) -0.0073(16) 0.0252(16) -0.0002(17)
C5 0.081(3) 0.067(3) 0.071(2) -0.013(2) 0.038(2) -0.006(2)
C6 0.080(3) 0.081(3) 0.065(2) -0.008(2) 0.034(2) -0.012(3)
C7 0.069(2) 0.059(2) 0.057(2) 0.0052(18) 0.0237(18) 0.005(2)
C8 0.068(2) 0.064(2) 0.057(2) -0.0001(18) 0.0213(19) 0.000(2)
C9 0.067(3) 0.071(3) 0.076(3) 0.002(2) 0.027(2) 0.004(2)
C10 0.070(3) 0.094(4) 0.087(3) 0.003(3) 0.026(2) -0.006(3)
C11 0.078(3) 0.081(3) 0.073(3) -0.003(3) 0.019(2) -0.017(3)
C12 0.090(3) 0.059(3) 0.065(2) 0.0019(19) 0.021(2) -0.004(2)
C13 0.070(2) 0.060(2) 0.054(2) 0.0032(17) 0.0155(17) 0.004(2)
C14 0.088(3) 0.084(3) 0.098(4) -0.014(3) 0.035(3) 0.013(3)
C15 0.067(2) 0.068(2) 0.063(2) -0.010(2) 0.0205(19) -0.004(2)
O15 0.079(2) 0.087(2) 0.100(2) -0.029(2) 0.0415(19) -0.0098(19)
O16 0.087(2) 0.075(2) 0.0767(19) -0.0149(17) 0.0408(17) -0.0141(18)
C17 0.072(3) 0.077(3) 0.073(3) -0.015(2) 0.031(2) -0.017(2)
C18 0.066(3) 0.131(6) 0.209(9) -0.045(6) 0.043(4) -0.014(4)
C19 0.146(6) 0.097(4) 0.129(6) -0.050(4) 0.080(5) -0.041(4)
C20 0.170(7) 0.127(6) 0.084(4) -0.002(4) 0.045(4) -0.053(6)
C21 0.082(3) 0.062(3) 0.098(3) -0.001(2) 0.048(3) 0.005(2)
O21 0.100(3) 0.065(2) 0.146(4) 0.011(2) 0.055(3) 0.009(2)
O22 0.0721(18) 0.0594(17) 0.0778(18) 0.0069(15) 0.0249(15) 0.0081(15)
Cl23 0.1118(11) 0.0617(6) 0.0923(8) 0.0013(7) 0.0158(7) -0.0041(7)

loop_
_geom_bond_atom_site_label_1
_geom_bond_atom_site_label_2
_geom_bond_distance
_geom_bond_site_symmetry_2
_geom_bond_publ_flag
N1 O2 1.438(5) . ?
N1 C13 1.440(6) . ?
N1 C14 1.455(7) . ?
O2 C3 1.431(5) . ?
C3 N4 1.457(6) . ?
C3 C7 1.504(6) . ?
N4 C15 1.381(6) . ?
N4 C5 1.494(6) . ?
C5 C6 1.503(7) . ?
C5 C21 1.529(8) . ?
C6 C7 1.548(6) . ?
C7 O22 1.476(5) . ?
C7 C8 1.477(7) . ?
C8 C9 1.383(6) . ?
C8 C13 1.402(7) . ?
C9 C10 1.386(8) . ?
C10 C11 1.377(9) . ?
C11 C12 1.388(8) . ?
C12 C13 1.399(7) . ?
C12 Cl23 1.730(5) . ?
C15 O15 1.212(6) . ?
C15 O16 1.328(6) . ?
O16 C17 1.481(6) . ?
C17 C18 1.489(8) . ?
C17 C19 1.503(8) . ?
C17 C20 1.505(9) . ?
C21 O21 1.199(6) . ?
C21 O22 1.376(6) . ?

loop_
_cod_related_entry_id
_cod_related_entry_database
_cod_related_entry_code
1 ChemSpider 9557920
